data_2214752
loop_
_publ_author_name
'Wang, Xiao-Yan'
'Dong, Chen-Chen'
'Deng, Xiao-Tao'
'Wang, Cheng-Gang'
'Hu, Bo'

_publ_section_title
<i>catena</i>-Poly[[diaqua(2,2'-bipyridine-\k^2^<i>N</i>,<i>N</i>')cadmium(II)]-\m-phthalato-\k^2^<i>O</i>:<i>O</i>']
_journal_coeditor_code IM2023
_journal_issue 8
_journal_name_full 'Acta Crystallographica Section E'
_journal_page_first m2079
_journal_page_last m2079
_journal_paper_doi 10.1107/S1600536807032035
_journal_volume 63
_journal_year 2007
_chemical_formula_iupac '[Cd (C8 H4 O4) (C10 H8 N2) (H2 O)2]'
_chemical_formula_moiety 'C18 H16 Cd N2 O6'
_chemical_formula_sum 'C18 H16 Cd N2 O6'
_chemical_formula_weight 468.73
_chemical_name_systematic
;
catena-Poly[[diaqua(2,2'-bipyridine-\k^2^<i>N</i>,<i>N</i>')cadmium(II)]-
\m-phthalato-\k^2^O:O']
;
_space_group_IT_number 2
_symmetry_cell_setting triclinic
_symmetry_space_group_name_Hall '-P 1'
_symmetry_space_group_name_H-M 'P -1'
_atom_sites_solution_hydrogens geom
_atom_sites_solution_primary direct
_atom_sites_solution_secondary difmap
_audit_creation_method SHELXL-97
_cell_angle_alpha 92.6760(10)
_cell_angle_beta 100.8090(10)
_cell_angle_gamma 90.3820(10)
_cell_formula_units_Z 2
_cell_length_a 7.1268(5)
_cell_length_b 10.0900(8)
_cell_length_c 12.2110(9)
_cell_measurement_reflns_used 4016
_cell_measurement_temperature 293(2)
_cell_measurement_theta_max 28.25
_cell_measurement_theta_min 2.58
_cell_volume 861.46(11)
_computing_cell_refinement 'SAINT (Bruker, 2000)'
_computing_data_collection 'SMART (Bruker, 2000)'
_computing_data_reduction SAINT
_computing_molecular_graphics SHELXTL
_computing_publication_material SHELXTL
_computing_structure_refinement SHELXTL
_computing_structure_solution 'SHELXTL (Bruker, 2000)'
_diffrn_ambient_temperature 293(2)
_diffrn_measured_fraction_theta_full 0.981
_diffrn_measured_fraction_theta_max 0.981
_diffrn_measurement_device_type 'Bruker SMART CCD area-detector'
_diffrn_measurement_method '\f and \w'
_diffrn_radiation_monochromator graphite
_diffrn_radiation_source 'fine-focus sealed tube'
_diffrn_radiation_type MoK\a
_diffrn_radiation_wavelength 0.71073
_diffrn_reflns_av_R_equivalents 0.0533
_diffrn_reflns_av_sigmaI/netI 0.0458
_diffrn_reflns_limit_h_max 8
_diffrn_reflns_limit_h_min -7
_diffrn_reflns_limit_k_max 9
_diffrn_reflns_limit_k_min -12
_diffrn_reflns_limit_l_max 14
_diffrn_reflns_limit_l_min -14
_diffrn_reflns_number 5178
_diffrn_reflns_theta_full 25.75
_diffrn_reflns_theta_max 25.75
_diffrn_reflns_theta_min 1.70
_exptl_absorpt_coefficient_mu 1.307
_exptl_absorpt_correction_T_max 0.9718
_exptl_absorpt_correction_T_min 0.6229
_exptl_absorpt_correction_type multi-scan
_exptl_absorpt_process_details '(SADABS; Sheldrick, 2001)'
_exptl_crystal_colour colorless
_exptl_crystal_density_diffrn 1.807
_exptl_crystal_density_method 'not measured'
_exptl_crystal_description block
_exptl_crystal_F_000 468
_exptl_crystal_size_max 0.40
_exptl_crystal_size_mid 0.32
_exptl_crystal_size_min 0.22
_refine_diff_density_max 0.766
_refine_diff_density_min -1.108
_refine_ls_extinction_method none
_refine_ls_goodness_of_fit_ref 1.172
_refine_ls_hydrogen_treatment mixed
_refine_ls_matrix_type full
_refine_ls_number_parameters 256
_refine_ls_number_reflns 3237
_refine_ls_number_restraints 6
_refine_ls_restrained_S_all 1.171
_refine_ls_R_factor_all 0.0404
_refine_ls_R_factor_gt 0.0343
_refine_ls_shift/su_max 0.000
_refine_ls_shift/su_mean 0.000
_refine_ls_structure_factor_coef Fsqd
_refine_ls_weighting_details 'calc w=1/[\s^2^(Fo^2^)+(0.0547P)^2^+0.8703P] where P=(Fo^2^+2Fc^2^)/3'
_refine_ls_weighting_scheme calc
_refine_ls_wR_factor_gt 0.0866
_refine_ls_wR_factor_ref 0.1055
_reflns_number_gt 2993
_reflns_number_total 3237
_reflns_threshold_expression I>2sigma(I)
_cod_data_source_file im2023.cif
_cod_data_source_block I
_cod_original_cell_volume 861.50(10)
_cod_database_code 2214752
_cod_database_fobs_code 2214752

loop_
_symmetry_equiv_pos_as_xyz
'x, y, z'
'-x, -y, -z'

loop_
_atom_site_type_symbol
_atom_site_label
_atom_site_fract_x
_atom_site_fract_y
_atom_site_fract_z
_atom_site_U_iso_or_equiv
_atom_site_adp_type
_atom_site_calc_flag
_atom_site_refinement_flags
_atom_site_occupancy
Cd Cd2 0.17038(4) 0.02430(3) 0.23625(2) 0.02881(13) Uani d . 1
N N1 0.1757(5) -0.1635(4) 0.3463(3) 0.0335(8) Uani d . 1
N N2 0.2500(5) 0.0849(4) 0.4289(3) 0.0358(8) Uani d . 1
O O1 -0.0341(4) 0.1911(3) 0.2320(3) 0.0367(7) Uani d . 1
O O1W 0.3260(5) -0.1045(3) 0.1228(3) 0.0368(7) Uani d D 1
O O2W -0.1092(5) -0.0851(3) 0.1248(3) 0.0378(7) Uani d D 1
C C1 -0.0826(6) 0.2393(4) 0.1376(4) 0.0318(9) Uani d . 1
C C2 -0.2245(6) 0.3485(4) 0.1321(3) 0.0272(8) Uani d . 1
C C3 -0.1681(7) 0.4770(4) 0.1130(4) 0.0371(10) Uani d . 1
H H3 -0.0472 0.4919 0.0973 0.045 Uiso calc R 1
C C4 -0.2906(8) 0.5825(5) 0.1172(4) 0.0511(13) Uani d . 1
H H4 -0.2524 0.6674 0.1032 0.061 Uiso calc R 1
C C5 -0.4691(8) 0.5617(5) 0.1420(4) 0.0480(12) Uani d . 1
H H5 -0.5498 0.6330 0.1462 0.058 Uiso calc R 1
C C6 -0.5291(7) 0.4355(5) 0.1608(4) 0.0388(10) Uani d . 1
H H6 -0.6495 0.4219 0.1777 0.047 Uiso calc R 1
C C7 -0.4064(6) 0.3275(4) 0.1542(3) 0.0300(8) Uani d . 1
C C8 -0.4824(6) 0.1897(4) 0.1651(3) 0.0290(8) Uani d . 1
C C9 0.1466(7) -0.2885(5) 0.3006(4) 0.0436(11) Uani d . 1
H H9 0.1229 -0.3007 0.2232 0.052 Uiso calc R 1
C C10 0.1505(8) -0.3987(5) 0.3640(5) 0.0520(13) Uani d . 1
H H10 0.1322 -0.4835 0.3301 0.062 Uiso calc R 1
C C11 0.1822(9) -0.3802(5) 0.4781(5) 0.0537(13) Uani d . 1
H H11 0.1841 -0.4525 0.5229 0.064 Uiso calc R 1
C C12 0.2110(8) -0.2535(5) 0.5255(4) 0.0462(11) Uani d . 1
H H12 0.2329 -0.2397 0.6027 0.055 Uiso calc R 1
C C13 0.2073(6) -0.1463(4) 0.4578(3) 0.0321(9) Uani d . 1
C C14 0.2451(6) -0.0068(4) 0.5035(3) 0.0314(9) Uani d . 1
C C15 0.2745(7) 0.0255(5) 0.6174(4) 0.0392(10) Uani d . 1
H H15 0.2672 -0.0394 0.6681 0.047 Uiso calc R 1
C C16 0.3146(7) 0.1553(5) 0.6536(4) 0.0440(11) Uani d . 1
H H16 0.3362 0.1790 0.7295 0.053 Uiso calc R 1
C C17 0.3227(7) 0.2497(5) 0.5776(4) 0.0436(11) Uani d . 1
H H17 0.3508 0.3380 0.6007 0.052 Uiso calc R 1
C C18 0.2879(7) 0.2104(5) 0.4658(4) 0.0423(11) Uani d . 1
H H18 0.2911 0.2744 0.4138 0.051 Uiso calc R 1
O O2 -0.0222(5) 0.2038(4) 0.0518(3) 0.0463(8) Uani d . 1
O O3 -0.6024(5) 0.1793(3) 0.2278(3) 0.0413(7) Uani d . 1
O O4 -0.4241(4) 0.0953(3) 0.1102(3) 0.0391(7) Uani d . 1
H H1WA 0.399(7) -0.051(5) 0.104(4) 0.059 Uiso d D 1
H H2WA -0.191(6) -0.029(4) 0.118(4) 0.059 Uiso d D 1
H H2WB -0.097(8) -0.110(5) 0.062(2) 0.059 Uiso d D 1
H H1WB 0.257(7) -0.134(5) 0.065(3) 0.059 Uiso d D 1

loop_
_atom_site_aniso_label
_atom_site_aniso_U_11
_atom_site_aniso_U_22
_atom_site_aniso_U_33
_atom_site_aniso_U_12
_atom_site_aniso_U_13
_atom_site_aniso_U_23
Cd2 0.02976(19) 0.03001(19) 0.02768(19) 0.00116(12) 0.00831(12) 0.00022(12)
N1 0.0322(18) 0.036(2) 0.0335(19) 0.0057(15) 0.0087(15) -0.0001(15)
N2 0.042(2) 0.036(2) 0.0293(18) -0.0033(16) 0.0057(15) 0.0006(15)
O1 0.0343(16) 0.0360(17) 0.0393(17) 0.0116(13) 0.0054(13) 0.0012(13)
O1W 0.0405(18) 0.0376(17) 0.0347(16) 0.0052(14) 0.0138(14) -0.0025(13)
O2W 0.0354(17) 0.0392(18) 0.0403(17) 0.0083(13) 0.0114(14) -0.0014(14)
C1 0.029(2) 0.032(2) 0.034(2) -0.0082(17) 0.0063(17) -0.0033(17)
C2 0.031(2) 0.027(2) 0.0227(18) -0.0014(16) 0.0054(15) -0.0027(15)
C3 0.039(2) 0.034(2) 0.037(2) -0.0018(18) 0.0064(19) 0.0031(18)
C4 0.071(4) 0.029(2) 0.050(3) -0.009(2) 0.004(3) 0.005(2)
C5 0.054(3) 0.032(2) 0.056(3) 0.015(2) 0.007(2) -0.002(2)
C6 0.034(2) 0.039(2) 0.043(3) 0.0064(19) 0.0091(19) -0.0056(19)
C7 0.032(2) 0.030(2) 0.028(2) 0.0008(17) 0.0066(16) -0.0004(16)
C8 0.0262(19) 0.030(2) 0.030(2) -0.0011(16) 0.0053(16) 0.0014(16)
C9 0.050(3) 0.037(3) 0.044(3) 0.002(2) 0.010(2) -0.002(2)
C10 0.056(3) 0.032(3) 0.069(4) 0.003(2) 0.015(3) 0.000(2)
C11 0.071(4) 0.036(3) 0.055(3) -0.003(2) 0.010(3) 0.012(2)
C12 0.055(3) 0.044(3) 0.040(3) 0.000(2) 0.006(2) 0.011(2)
C13 0.027(2) 0.037(2) 0.032(2) 0.0065(17) 0.0055(16) 0.0013(17)
C14 0.0217(18) 0.038(2) 0.035(2) 0.0072(16) 0.0071(16) 0.0049(18)
C15 0.044(3) 0.044(3) 0.030(2) 0.010(2) 0.0092(19) 0.0020(19)
C16 0.044(3) 0.051(3) 0.034(2) 0.005(2) 0.002(2) -0.005(2)
C17 0.050(3) 0.038(3) 0.040(3) -0.007(2) 0.004(2) -0.009(2)
C18 0.050(3) 0.037(2) 0.041(3) -0.004(2) 0.010(2) 0.0032(19)
O2 0.0446(19) 0.052(2) 0.0456(19) -0.0010(16) 0.0219(16) -0.0116(16)
O3 0.0431(18) 0.0395(18) 0.0457(18) -0.0065(14) 0.0213(15) -0.0042(14)
O4 0.0381(17) 0.0321(16) 0.0505(19) -0.0041(13) 0.0194(15) -0.0047(14)

loop_
_atom_type_symbol
_atom_type_description
_atom_type_scat_dispersion_real
_atom_type_scat_dispersion_imag
_atom_type_scat_source
C C 0.0033 0.0016 'International Tables Vol C Tables 4.2.6.8 and 6.1.1.4'
Cd Cd -0.8075 1.2024 'International Tables Vol C Tables 4.2.6.8 and 6.1.1.4'
N N 0.0061 0.0033 'International Tables Vol C Tables 4.2.6.8 and 6.1.1.4'
O O 0.0106 0.0060 'International Tables Vol C Tables 4.2.6.8 and 6.1.1.4'
H H 0.0000 0.0000 'International Tables Vol C Tables 4.2.6.8 and 6.1.1.4'

loop_
_geom_angle_atom_site_label_1
_geom_angle_atom_site_label_2
_geom_angle_atom_site_label_3
_geom_angle_site_symmetry_1
_geom_angle_site_symmetry_3
_geom_angle
O1 Cd2 O3 . 1_655 86.89(12)
O1 Cd2 O1W . . 141.77(11)
O3 Cd2 O1W 1_655 . 85.07(11)
O1 Cd2 N2 . . 84.07(12)
O3 Cd2 N2 1_655 . 81.96(12)
O1W Cd2 N2 . . 131.33(12)
O1 Cd2 N1 . . 125.60(12)
O3 Cd2 N1 1_655 . 131.22(12)
O1W Cd2 N1 . . 86.34(12)
N2 Cd2 N1 . . 68.64(12)
O1 Cd2 O2W . . 81.03(11)
O3 Cd2 O2W 1_655 . 141.92(12)
O1W Cd2 O2W . . 82.64(11)
N2 Cd2 O2W . . 131.78(12)
N1 Cd2 O2W . . 83.77(12)
C13 N1 C9 . . 118.3(4)
C13 N1 Cd2 . . 119.3(3)
C9 N1 Cd2 . . 122.3(3)
C18 N2 C14 . . 118.4(4)
C18 N2 Cd2 . . 121.9(3)
C14 N2 Cd2 . . 119.6(3)
C1 O1 Cd2 . . 114.5(3)
Cd2 O1W H1WA . . 102(4)
Cd2 O1W H1WB . . 114(4)
H1WA O1W H1WB . . 107(3)
Cd2 O2W H2WA . . 105(4)
Cd2 O2W H2WB . . 115(4)
H2WA O2W H2WB . . 107(3)
O2 C1 O1 . . 125.5(4)
O2 C1 C2 . . 119.2(4)
O1 C1 C2 . . 115.3(4)
C7 C2 C3 . . 119.0(4)
C7 C2 C1 . . 121.5(4)
C3 C2 C1 . . 119.2(4)
C4 C3 C2 . . 120.7(4)
C4 C3 H3 . . 119.7
C2 C3 H3 . . 119.7
C5 C4 C3 . . 120.0(4)
C5 C4 H4 . . 120.0
C3 C4 H4 . . 120.0
C4 C5 C6 . . 120.6(4)
C4 C5 H5 . . 119.7
C6 C5 H5 . . 119.7
C5 C6 C7 . . 119.5(4)
C5 C6 H6 . . 120.2
C7 C6 H6 . . 120.2
C2 C7 C6 . . 120.1(4)
C2 C7 C8 . . 121.6(4)
C6 C7 C8 . . 118.2(4)
O4 C8 O3 . . 125.2(4)
O4 C8 C7 . . 118.2(4)
O3 C8 C7 . . 116.6(4)
N1 C9 C10 . . 122.8(5)
N1 C9 H9 . . 118.6
C10 C9 H9 . . 118.6
C11 C10 C9 . . 118.5(5)
C11 C10 H10 . . 120.8
C9 C10 H10 . . 120.8
C10 C11 C12 . . 119.2(5)
C10 C11 H11 . . 120.4
C12 C11 H11 . . 120.4
C11 C12 C13 . . 119.9(5)
C11 C12 H12 . . 120.0
C13 C12 H12 . . 120.0
N1 C13 C12 . . 121.3(4)
N1 C13 C14 . . 115.9(4)
C12 C13 C14 . . 122.8(4)
N2 C14 C15 . . 121.9(4)
N2 C14 C13 . . 116.2(4)
C15 C14 C13 . . 121.9(4)
C16 C15 C14 . . 118.7(4)
C16 C15 H15 . . 120.6
C14 C15 H15 . . 120.6
C17 C16 C15 . . 119.8(4)
C17 C16 H16 . . 120.1
C15 C16 H16 . . 120.1
C16 C17 C18 . . 118.1(4)
C16 C17 H17 . . 120.9
C18 C17 H17 . . 120.9
N2 C18 C17 . . 123.1(4)
N2 C18 H18 . . 118.5
C17 C18 H18 . . 118.5
C8 O3 Cd2 . 1_455 132.5(3)

loop_
_geom_bond_atom_site_label_1
_geom_bond_atom_site_label_2
_geom_bond_site_symmetry_2
_geom_bond_distance
Cd2 O1 . 2.229(3)
Cd2 O3 1_655 2.264(3)
Cd2 O1W . 2.295(3)
Cd2 N2 . 2.364(4)
Cd2 N1 . 2.370(4)
Cd2 O2W . 2.419(3)
N1 C13 . 1.341(6)
N1 C9 . 1.353(6)
N2 C18 . 1.333(6)
N2 C14 . 1.334(5)
O1 C1 . 1.262(5)
O1W H1WA . 0.817(19)
O1W H1WB . 0.821(19)
O2W H2WA . 0.807(19)
O2W H2WB . 0.821(19)
C1 O2 . 1.243(5)
C1 C2 . 1.496(6)
C2 C7 . 1.389(6)
C2 C3 . 1.398(6)
C3 C4 . 1.386(7)
C3 H3 . 0.9300
C4 C5 . 1.379(8)
C4 H4 . 0.9300
C5 C6 . 1.383(7)
C5 H5 . 0.9300
C6 C7 . 1.410(6)
C6 H6 . 0.9300
C7 C8 . 1.510(6)
C8 O4 . 1.256(5)
C8 O3 . 1.257(5)
C9 C10 . 1.382(7)
C9 H9 . 0.9300
C10 C11 . 1.373(8)
C10 H10 . 0.9300
C11 C12 . 1.376(7)
C11 H11 . 0.9300
C12 C13 . 1.389(6)
C12 H12 . 0.9300
C13 C14 . 1.494(6)
C14 C15 . 1.390(6)
C15 C16 . 1.373(7)
C15 H15 . 0.9300
C16 C17 . 1.369(7)
C16 H16 . 0.9300
C17 C18 . 1.380(7)
C17 H17 . 0.9300
C18 H18 . 0.9300
O3 Cd2 1_455 2.264(3)

loop_
_geom_hbond_atom_site_label_D
_geom_hbond_atom_site_label_H
_geom_hbond_atom_site_label_A
_geom_hbond_site_symmetry_A
_geom_hbond_distance_DH
_geom_hbond_distance_HA
_geom_hbond_distance_DA
_geom_hbond_angle_DHA
O1W H1WA O4 1_655 0.82(2) 1.92(2) 2.709(4) 161(5)
O2W H2WA O4 . 0.81(2) 2.08(2) 2.884(4) 172(6)
O2W H2WB O2 2 0.82(2) 1.97(2) 2.738(4) 156(5)
O1W H1WB O2 2 0.82(2) 2.08(2) 2.877(5) 164(5)

loop_
_geom_torsion_atom_site_label_1
_geom_torsion_atom_site_label_2
_geom_torsion_atom_site_label_3
_geom_torsion_atom_site_label_4
_geom_torsion_site_symmetry_1
_geom_torsion_site_symmetry_4
_geom_torsion
O1 Cd2 N1 C13 . . -61.5(3)
O3 Cd2 N1 C13 1_655 . 61.1(4)
O1W Cd2 N1 C13 . . 141.3(3)
N2 Cd2 N1 C13 . . 3.9(3)
O2W Cd2 N1 C13 . . -135.7(3)
O1 Cd2 N1 C9 . . 118.0(3)
O3 Cd2 N1 C9 1_655 . -119.4(3)
O1W Cd2 N1 C9 . . -39.2(3)
N2 Cd2 N1 C9 . . -176.6(4)
O2W Cd2 N1 C9 . . 43.8(3)
O1 Cd2 N2 C18 . . -48.8(4)
O3 Cd2 N2 C18 1_655 . 38.9(4)
O1W Cd2 N2 C18 . . 115.0(4)
N1 Cd2 N2 C18 . . 179.2(4)
O2W Cd2 N2 C18 . . -121.1(4)
O1 Cd2 N2 C14 . . 126.7(3)
O3 Cd2 N2 C14 1_655 . -145.6(3)
O1W Cd2 N2 C14 . . -69.5(4)
N1 Cd2 N2 C14 . . -5.3(3)
O2W Cd2 N2 C14 . . 54.4(4)
O3 Cd2 O1 C1 1_655 . 74.7(3)
O1W Cd2 O1 C1 . . -3.3(4)
N2 Cd2 O1 C1 . . 157.0(3)
N1 Cd2 O1 C1 . . -144.7(3)
O2W Cd2 O1 C1 . . -69.0(3)
Cd2 O1 C1 O2 . . -2.1(5)
Cd2 O1 C1 C2 . . 178.2(2)
O2 C1 C2 C7 . . 118.2(4)
O1 C1 C2 C7 . . -62.0(5)
O2 C1 C2 C3 . . -66.8(5)
O1 C1 C2 C3 . . 112.9(4)
C7 C2 C3 C4 . . 0.8(6)
C1 C2 C3 C4 . . -174.3(4)
C2 C3 C4 C5 . . 1.0(7)
C3 C4 C5 C6 . . -1.3(8)
C4 C5 C6 C7 . . -0.1(8)
C3 C2 C7 C6 . . -2.2(6)
C1 C2 C7 C6 . . 172.8(4)
C3 C2 C7 C8 . . 174.3(4)
C1 C2 C7 C8 . . -10.7(6)
C5 C6 C7 C2 . . 1.9(7)
C5 C6 C7 C8 . . -174.7(4)
C2 C7 C8 O4 . . -30.1(6)
C6 C7 C8 O4 . . 146.4(4)
C2 C7 C8 O3 . . 150.9(4)
C6 C7 C8 O3 . . -32.5(6)
C13 N1 C9 C10 . . -0.9(7)
Cd2 N1 C9 C10 . . 179.6(4)
N1 C9 C10 C11 . . 1.1(8)
C9 C10 C11 C12 . . -0.8(9)
C10 C11 C12 C13 . . 0.2(8)
C9 N1 C13 C12 . . 0.2(6)
Cd2 N1 C13 C12 . . 179.8(3)
C9 N1 C13 C14 . . 178.0(4)
Cd2 N1 C13 C14 . . -2.5(5)
C11 C12 C13 N1 . . 0.1(7)
C11 C12 C13 C14 . . -177.5(5)
C18 N2 C14 C15 . . 1.3(6)
Cd2 N2 C14 C15 . . -174.4(3)
C18 N2 C14 C13 . . -178.4(4)
Cd2 N2 C14 C13 . . 6.0(5)
N1 C13 C14 N2 . . -2.3(5)
C12 C13 C14 N2 . . 175.5(4)
N1 C13 C14 C15 . . 178.1(4)
C12 C13 C14 C15 . . -4.2(6)
N2 C14 C15 C16 . . -1.7(7)
C13 C14 C15 C16 . . 177.9(4)
C14 C15 C16 C17 . . 0.7(7)
C15 C16 C17 C18 . . 0.6(8)
C14 N2 C18 C17 . . 0.1(7)
Cd2 N2 C18 C17 . . 175.7(4)
C16 C17 C18 N2 . . -1.1(8)
O4 C8 O3 Cd2 . 1_455 -21.6(7)
C7 C8 O3 Cd2 . 1_455 157.3(3)
